data_1517889
loop_
_publ_author_name
'Nelson, H. M.'
'Patel, J. S.'
'Shunatona, H. P.'
'Toste, F. D.'

_publ_section_title
;
 Enantioselective \a-Amination Enabled by a BINAM-Derived Phase-Transfer
 Catalyst.
;
_journal_issue 1
_journal_name_full 'Chemical science (Royal Society of Chemistry : 2010)'
_journal_page_first 170
_journal_page_last 173
_journal_paper_doi 10.1039/C4SC02494J
_journal_volume 6
_journal_year 2015
_chemical_absolute_configuration ad
_chemical_formula_sum 'C20 H20 N2 O3'
_chemical_formula_weight 336.38
_chemical_name_common HM-II-156A-needles
_chemical_name_systematic tostediazene
_space_group.centring_type P

_space_group_crystal_system monoclinic
_space_group_IT_number 4
_space_group_name_Hall 'P 2yb'
_space_group_name_H-M_alt 'P 1 21 1'
_symmetry_space_group_name_Hall 'P 2yb'
_symmetry_space_group_name_H-M 'P 1 21 1'
_atom_sites_solution_hydrogens geom
_atom_sites_solution_primary iterative
_atom_sites_solution_secondary difmap
_audit_creation_method SHELXL-2013
_cell_angle_alpha 90
_cell_angle_beta 97.272(3)
_cell_angle_gamma 90
_cell_formula_units_Z 6
_cell_length_a 5.7962(3)
_cell_length_b 29.2094(14)
_cell_length_c 15.6928(8)
_cell_measurement_reflns_used 9917
_cell_measurement_temperature 100(2)
_cell_measurement_theta_max 68.30
_cell_measurement_theta_min 2.84
_cell_volume 2635.5(2)
_computing_cell_refinement 'Bruker SAINT'
_computing_data_collection 'Bruker APEX2'
_computing_data_reduction 'Bruker SAINT'
_computing_molecular_graphics ORTEP-32
_computing_publication_material WinGX
_computing_structure_refinement SHELXL-2013
_computing_structure_solution SHELXT
_diffrn_ambient_temperature 100(2)
_diffrn_detector_area_resol_mean 8.366
_diffrn_measured_fraction_theta_full 1.000
_diffrn_measured_fraction_theta_max 0.999
_diffrn_measurement_device_type 'Bruker APEX-II CCD'
_diffrn_measurement_method 'phi and omega scans'
_diffrn_radiation_type CuK\a
_diffrn_radiation_wavelength 1.54178
_diffrn_reflns_av_R_equivalents 0.0245
_diffrn_reflns_av_unetI/netI 0.0234
_diffrn_reflns_Laue_measured_fraction_full 1.000
_diffrn_reflns_Laue_measured_fraction_max 0.999
_diffrn_reflns_limit_h_max 6
_diffrn_reflns_limit_h_min -6
_diffrn_reflns_limit_k_max 35
_diffrn_reflns_limit_k_min -35
_diffrn_reflns_limit_l_max 18
_diffrn_reflns_limit_l_min -18
_diffrn_reflns_number 32200
_diffrn_reflns_point_group_measured_fraction_full 0.993
_diffrn_reflns_point_group_measured_fraction_max 0.991
_diffrn_reflns_theta_full 67.000
_diffrn_reflns_theta_max 68.299
_diffrn_reflns_theta_min 2.839
_diffrn_source 'microfocus rotating anode'
_exptl_absorpt_coefficient_mu 0.699
_exptl_absorpt_correction_T_max 0.929
_exptl_absorpt_correction_T_min 0.808
_exptl_absorpt_correction_type multi-scan
_exptl_absorpt_process_details SADABS
_exptl_crystal_colour yellow
_exptl_crystal_density_diffrn 1.272
_exptl_crystal_description needle
_exptl_crystal_F_000 1068
_exptl_crystal_recrystallization_method 'Slow evaporation'
_exptl_crystal_size_max 0.080
_exptl_crystal_size_mid 0.040
_exptl_crystal_size_min 0.020
_refine_diff_density_max 0.616
_refine_diff_density_min -0.242
_refine_diff_density_rms 0.041
_refine_ls_abs_structure_details
; 
 Flack x determined using 4306 quotients [(I+)-(I-)]/[(I+)+(I-)] 
 (Parsons and Flack (2004), Acta Cryst. A60, s61). 
;
_refine_ls_abs_structure_Flack -0.04(7)
_refine_ls_extinction_method none
_refine_ls_goodness_of_fit_ref 1.024
_refine_ls_hydrogen_treatment constr
_refine_ls_matrix_type full
_refine_ls_number_parameters 698
_refine_ls_number_reflns 9517
_refine_ls_number_restraints 1
_refine_ls_restrained_S_all 1.024
_refine_ls_R_factor_all 0.0448
_refine_ls_R_factor_gt 0.0431
_refine_ls_shift/su_max 0.000
_refine_ls_shift/su_mean 0.000
_refine_ls_structure_factor_coef Fsqd
_refine_ls_weighting_details 'w=1/[\s^2^(Fo^2^)+(0.0600P)^2^+1.3550P] where P=(Fo^2^+2Fc^2^)/3'
_refine_ls_weighting_scheme calc
_refine_ls_wR_factor_gt 0.1110
_refine_ls_wR_factor_ref 0.1126
_reflns_Friedel_coverage 0.943
_reflns_Friedel_fraction_full 0.986
_reflns_Friedel_fraction_max 0.982
_reflns_number_gt 9169
_reflns_number_total 9517
_reflns_threshold_expression 'I > 2\s(I)'
_cod_data_source_file c4sc02494j2.cif
_cod_data_source_block toste90
_cod_depositor_comments
;Adding full bibliography for 1517889.cif.

The following automatic conversions were performed:

'_space_group.centring_type' value 'primitive' was replaced with the
value 'P' as specified in the replacement file
'/home/antanas/src/cod-tools/trunk/data/replacement-values/replacement_values.lst'.

Automatic conversion script
Id: cif_fix_values 5642 2017-10-24 12:04:52Z antanas 
;
_cod_database_code 1517889
_shelx_space_group_comment
; 
The symmetry employed for this shelxl refinement is uniquely defined 
by the following loop, which should always be used as a source of 
symmetry information in preference to the above space-group names. 
They are only intended as comments. 
;
_shelx_estimated_absorpt_t_min 0.946
_shelx_estimated_absorpt_t_max 0.986
_shelxl_version_number 2013-4

loop_
_space_group_symop_operation_xyz
'x, y, z'
'-x, y+1/2, -z'

loop_
_atom_site_label
_atom_site_type_symbol
_atom_site_fract_x
_atom_site_fract_y
_atom_site_fract_z
_atom_site_U_iso_or_equiv
_atom_site_adp_type
_atom_site_occupancy
_atom_site_site_symmetry_order
_atom_site_calc_flag
_atom_site_refinement_flags_posn
_atom_site_refinement_flags_adp
_atom_site_refinement_flags_occupancy
_atom_site_disorder_assembly
_atom_site_disorder_group
C1 C 0.0076(5) 0.53465(11) 0.7031(2) 0.0237(6) Uani 1 1 d . . . . .
C2 C 0.2230(5) 0.50306(11) 0.7165(2) 0.0244(6) Uani 1 1 d . . . . .
H2A H 0.2022 0.4762 0.6778 0.029 Uiso 1 1 calc R U . . .
H2B H 0.3648 0.5198 0.7054 0.029 Uiso 1 1 calc R U . . .
C3 C 0.2398(5) 0.48838(10) 0.8096(2) 0.0241(6) Uani 1 1 d . . . . .
C4 C 0.4097(6) 0.46136(11) 0.8550(2) 0.0277(7) Uani 1 1 d . . . . .
H4 H 0.5363 0.4500 0.8283 0.033 Uiso 1 1 calc R U . . .
C5 C 0.3915(6) 0.45120(11) 0.9401(2) 0.0316(7) Uani 1 1 d . . . . .
H5 H 0.5068 0.4327 0.9718 0.038 Uiso 1 1 calc R U . . .
C6 C 0.2062(6) 0.46778(12) 0.9803(2) 0.0316(7) Uani 1 1 d . . . . .
H6 H 0.1968 0.4604 1.0387 0.038 Uiso 1 1 calc R U . . .
C7 C 0.0371(6) 0.49481(11) 0.9354(2) 0.0275(7) Uani 1 1 d . . . . .
H7 H -0.0893 0.5062 0.9622 0.033 Uiso 1 1 calc R U . . .
C8 C 0.0568(5) 0.50487(10) 0.8498(2) 0.0235(6) Uani 1 1 d . . . . .
C9 C -0.0996(5) 0.53303(10) 0.7893(2) 0.0228(6) Uani 1 1 d . . . . .
C10 C 0.0856(5) 0.58257(11) 0.6797(2) 0.0263(7) Uani 1 1 d . . . . .
C11 C 0.2097(6) 0.65665(11) 0.7451(2) 0.0302(7) Uani 1 1 d . . . . .
C12 C 0.1829(7) 0.67454(12) 0.8343(3) 0.0382(8) Uani 1 1 d . . . . .
H12A H 0.0179 0.6747 0.8422 0.057 Uiso 1 1 calc R U . . .
H12B H 0.2445 0.7058 0.8405 0.057 Uiso 1 1 calc R U . . .
H12C H 0.2690 0.6547 0.8776 0.057 Uiso 1 1 calc R U . . .
C13 C 0.0698(6) 0.68512(12) 0.6762(3) 0.0381(8) Uani 1 1 d . . . . .
H13A H 0.1078 0.6759 0.6196 0.057 Uiso 1 1 calc R U . . .
H13B H 0.1075 0.7176 0.6857 0.057 Uiso 1 1 calc R U . . .
H13C H -0.0966 0.6803 0.6788 0.057 Uiso 1 1 calc R U . . .
C14 C 0.4623(6) 0.65307(13) 0.7311(3) 0.0380(8) Uani 1 1 d . . . . .
H14A H 0.5440 0.6326 0.7743 0.057 Uiso 1 1 calc R U . . .
H14B H 0.5339 0.6835 0.7363 0.057 Uiso 1 1 calc R U . . .
H14C H 0.4727 0.6408 0.6736 0.057 Uiso 1 1 calc R U . . .
C15 C -0.4074(6) 0.46626(12) 0.5680(2) 0.0284(7) Uani 1 1 d . . . . .
C16 C -0.5752(6) 0.49671(13) 0.5292(2) 0.0337(8) Uani 1 1 d . . . . .
H16 H -0.5564 0.5288 0.5379 0.040 Uiso 1 1 calc R U . . .
C17 C -0.7690(7) 0.47986(15) 0.4782(2) 0.0406(9) Uani 1 1 d . . . . .
H17 H -0.8837 0.5003 0.4517 0.049 Uiso 1 1 calc R U . . .
C18 C -0.7950(7) 0.43308(15) 0.4661(3) 0.0449(10) Uani 1 1 d . . . . .
H18 H -0.9294 0.4216 0.4318 0.054 Uiso 1 1 calc R U . . .
C19 C -0.6287(8) 0.40295(15) 0.5030(3) 0.0458(10) Uani 1 1 d . . . . .
H19 H -0.6472 0.3710 0.4935 0.055 Uiso 1 1 calc R U . . .
C20 C -0.4341(7) 0.41957(14) 0.5542(3) 0.0390(8) Uani 1 1 d . . . . .
H20 H -0.3190 0.3989 0.5799 0.047 Uiso 1 1 calc R U . . .
C21 C -0.5515(6) 0.68915(11) 1.2096(2) 0.0253(7) Uani 1 1 d . . . . .
C22 C -0.3668(6) 0.69929(11) 1.1495(2) 0.0267(7) Uani 1 1 d . . . . .
H22A H -0.4000 0.7287 1.1189 0.032 Uiso 1 1 calc R U . . .
H22B H -0.2095 0.7008 1.1823 0.032 Uiso 1 1 calc R U . . .
C23 C -0.3847(6) 0.65978(11) 1.08705(19) 0.0244(6) Uani 1 1 d . . . . .
C24 C -0.2438(6) 0.64995(11) 1.0245(2) 0.0260(6) Uani 1 1 d . . . . .
H24 H -0.1156 0.6691 1.0169 0.031 Uiso 1 1 calc R U . . .
C25 C -0.2932(6) 0.61156(11) 0.9730(2) 0.0278(7) Uani 1 1 d . . . . .
H25 H -0.1972 0.6045 0.9299 0.033 Uiso 1 1 calc R U . . .
C26 C -0.4820(6) 0.58309(11) 0.9835(2) 0.0290(7) Uani 1 1 d . . . . .
H26 H -0.5141 0.5572 0.9472 0.035 Uiso 1 1 calc R U . . .
C27 C -0.6211(6) 0.59246(11) 1.0462(2) 0.0272(7) Uani 1 1 d . . . . .
H27 H -0.7489 0.5732 1.0541 0.033 Uiso 1 1 calc R U . . .
C28 C -0.5698(6) 0.63093(11) 1.0979(2) 0.0243(6) Uani 1 1 d . . . . .
C29 C -0.6911(5) 0.64742(10) 1.16934(19) 0.0241(6) Uani 1 1 d . . . . .
C30 C -0.4260(6) 0.67838(12) 1.3008(2) 0.0300(7) Uani 1 1 d . . . . .
C31 C -0.2722(7) 0.61601(15) 1.3956(2) 0.0412(9) Uani 1 1 d . . . . .
C32 C -0.0233(8) 0.6288(3) 1.3989(3) 0.078(2) Uani 1 1 d . . . . .
H32A H 0.0329 0.6202 1.3448 0.117 Uiso 1 1 calc R U . . .
H32B H 0.0678 0.6127 1.4467 0.117 Uiso 1 1 calc R U . . .
H32C H -0.0063 0.6619 1.4074 0.117 Uiso 1 1 calc R U . . .
C33 C -0.3103(10) 0.56397(17) 1.3840(3) 0.0615(13) Uani 1 1 d . . . . .
H33A H -0.4774 0.5575 1.3735 0.092 Uiso 1 1 calc R U . . .
H33B H -0.2424 0.5480 1.4362 0.092 Uiso 1 1 calc R U . . .
H33C H -0.2353 0.5533 1.3351 0.092 Uiso 1 1 calc R U . . .
C34 C -0.3813(6) 0.63181(14) 1.4726(2) 0.0367(8) Uani 1 1 d . . . . .
H34A H -0.3598 0.6649 1.4797 0.055 Uiso 1 1 calc R U . . .
H34B H -0.3073 0.6161 1.5241 0.055 Uiso 1 1 calc R U . . .
H34C H -0.5479 0.6247 1.4642 0.055 Uiso 1 1 calc R U . . .
C35 C -0.8170(6) 0.79886(11) 1.2349(2) 0.0275(7) Uani 1 1 d . . . . .
C36 C -1.0092(6) 0.78909(12) 1.2762(2) 0.0285(7) Uani 1 1 d . . . . .
H36 H -1.0444 0.7584 1.2896 0.034 Uiso 1 1 calc R U . . .
C37 C -1.1496(6) 0.82483(12) 1.2976(2) 0.0314(7) Uani 1 1 d . . . . .
H37 H -1.2815 0.8186 1.3260 0.038 Uiso 1 1 calc R U . . .
C38 C -1.0970(6) 0.86952(12) 1.2776(2) 0.0359(8) Uani 1 1 d . . . . .
H38 H -1.1934 0.8939 1.2922 0.043 Uiso 1 1 calc R U . . .
C39 C -0.9063(7) 0.87882(12) 1.2367(3) 0.0391(8) Uani 1 1 d . . . . .
H39 H -0.8720 0.9095 1.2228 0.047 Uiso 1 1 calc R U . . .
C40 C -0.7635(6) 0.84356(12) 1.2155(2) 0.0335(8) Uani 1 1 d . . . . .
H40 H -0.6303 0.8500 1.1880 0.040 Uiso 1 1 calc R U . . .
C41 C -0.9702(7) 0.86485(13) 1.7895(2) 0.0376(8) Uani 1 1 d . . . . .
C42 C -1.1887(7) 0.89202(13) 1.7566(3) 0.0424(9) Uani 1 1 d . . . . .
H42A H -1.2308 0.8874 1.6941 0.051 Uiso 1 1 calc R U . . .
H42B H -1.3213 0.8825 1.7865 0.051 Uiso 1 1 calc R U . . .
C43 C -1.1256(6) 0.94150(12) 1.7762(2) 0.0312(7) Uani 1 1 d . . . . .
C44 C -1.2562(7) 0.98091(13) 1.7535(2) 0.0381(8) Uani 1 1 d . . . . .
H44 H -1.4055 0.9787 1.7209 0.046 Uiso 1 1 calc R U . . .
C45 C -1.1653(7) 1.02282(13) 1.7790(2) 0.0370(8) Uani 1 1 d . . . . .
H45 H -1.2528 1.0497 1.7635 0.044 Uiso 1 1 calc R U . . .
C46 C -0.9464(7) 1.02676(13) 1.8274(2) 0.0364(8) Uani 1 1 d . . . . .
H46 H -0.8859 1.0560 1.8444 0.044 Uiso 1 1 calc R U . . .
C47 C -0.8188(7) 0.98772(14) 1.8502(2) 0.0373(8) Uani 1 1 d . . . . .
H47 H -0.6703 0.9898 1.8834 0.045 Uiso 1 1 calc R U . . .
C48 C -0.9103(6) 0.94578(13) 1.8240(2) 0.0304(7) Uani 1 1 d . . . . .
C49 C -0.8109(6) 0.89958(13) 1.8418(2) 0.0357(8) Uani 1 1 d . . . . .
C50 C -1.0257(6) 0.82208(12) 1.8416(2) 0.0330(8) Uani 1 1 d . . . . .
C51 C -1.1816(6) 0.80037(12) 1.9715(2) 0.0297(7) Uani 1 1 d . . . . .
C52 C -1.2733(7) 0.83008(13) 2.0390(2) 0.0379(8) Uani 1 1 d . . . . .
H52A H -1.1514 0.8513 2.0632 0.057 Uiso 1 1 calc R U . . .
H52B H -1.3194 0.8106 2.0849 0.057 Uiso 1 1 calc R U . . .
H52C H -1.4084 0.8475 2.0126 0.057 Uiso 1 1 calc R U . . .
C53 C -1.3751(6) 0.77115(13) 1.9247(2) 0.0355(8) Uani 1 1 d . . . . .
H53A H -1.4938 0.7911 1.8940 0.053 Uiso 1 1 calc R U . . .
H53B H -1.4456 0.7525 1.9665 0.053 Uiso 1 1 calc R U . . .
H53C H -1.3106 0.7511 1.8836 0.053 Uiso 1 1 calc R U . . .
C54 C -0.9727(6) 0.77237(12) 2.0096(2) 0.0290(7) Uani 1 1 d . . . . .
H54A H -0.9192 0.7532 1.9647 0.043 Uiso 1 1 calc R U . . .
H54B H -1.0170 0.7528 2.0556 0.043 Uiso 1 1 calc R U . . .
H54C H -0.8472 0.7930 2.0330 0.043 Uiso 1 1 calc R U . . .
C55 C -0.7077(18) 0.8148(3) 1.6156(8) 0.031(2) Uiso 0.530(15) 1 d . . P A 1
C56 C -0.7774(15) 0.8087(3) 1.5293(8) 0.039(2) Uiso 0.530(15) 1 d . . P A 1
H56 H -0.9235 0.8203 1.5042 0.046 Uiso 0.530(15) 1 calc R U P A 1
C57 C -0.634(2) 0.7855(4) 1.4786(6) 0.045(2) Uiso 0.530(15) 1 d . . P A 1
H57 H -0.6865 0.7798 1.4197 0.055 Uiso 0.530(15) 1 calc R U P A 1
C58 C -0.4179(19) 0.7707(3) 1.5142(7) 0.034(2) Uiso 0.530(15) 1 d . . P A 1
H58 H -0.3154 0.7569 1.4790 0.041 Uiso 0.530(15) 1 calc R U P A 1
C59 C -0.3491(13) 0.7761(3) 1.6027(7) 0.032(2) Uiso 0.530(15) 1 d . . P A 1
H59 H -0.2018 0.7651 1.6280 0.039 Uiso 0.530(15) 1 calc R U P A 1
C60 C -0.499(2) 0.7977(3) 1.6536(5) 0.032(2) Uiso 0.530(15) 1 d . . P A 1
H60 H -0.4562 0.8005 1.7138 0.038 Uiso 0.530(15) 1 calc R U P A 1
C55A C -0.654(2) 0.8123(3) 1.6377(8) 0.031(3) Uiso 0.470(15) 1 d . . P A 2
C56A C -0.7781(16) 0.8178(4) 1.5573(9) 0.037(2) Uiso 0.470(15) 1 d . . P A 2
H56A H -0.9200 0.8345 1.5502 0.044 Uiso 0.470(15) 1 calc R U P A 2
C57A C -0.691(2) 0.7985(4) 1.4865(7) 0.042(3) Uiso 0.470(15) 1 d . . P A 2
H57A H -0.7761 0.8024 1.4312 0.050 Uiso 0.470(15) 1 calc R U P A 2
C58A C -0.489(3) 0.7741(4) 1.4938(9) 0.046(3) Uiso 0.470(15) 1 d . . P A 2
H58A H -0.4369 0.7604 1.4447 0.055 Uiso 0.470(15) 1 calc R U P A 2
C59A C -0.3606(18) 0.7696(4) 1.5738(10) 0.041(3) Uiso 0.470(15) 1 d . . P A 2
H59A H -0.2187 0.7529 1.5799 0.049 Uiso 0.470(15) 1 calc R U P A 2
C60A C -0.440(2) 0.7896(4) 1.6458(7) 0.033(3) Uiso 0.470(15) 1 d . . P A 2
H60A H -0.3482 0.7877 1.7002 0.040 Uiso 0.470(15) 1 calc R U P A 2
N1 N -0.1839(5) 0.52171(10) 0.63419(18) 0.0284(6) Uani 1 1 d . . . . .
N2 N -0.2085(5) 0.48007(10) 0.62695(18) 0.0295(6) Uani 1 1 d . . . . .
N3 N -0.7234(5) 0.72488(9) 1.22388(19) 0.0306(6) Uani 1 1 d . . . . .
N4 N -0.6551(5) 0.76433(9) 1.21317(18) 0.0272(6) Uani 1 1 d . . . . .
N5 N -0.7904(18) 0.8459(3) 1.7398(8) 0.038(2) Uani 0.530(15) 1 d . . P A 1
N6 N -0.8715(11) 0.8372(3) 1.6625(7) 0.033(2) Uani 0.530(15) 1 d . . P A 1
N5A N -0.9015(17) 0.8524(3) 1.7025(7) 0.028(2) Uani 0.470(15) 1 d . . P A 2
N6A N -0.7301(16) 0.8296(4) 1.7168(6) 0.031(2) Uani 0.470(15) 1 d . . P A 2
O1 O -0.2797(4) 0.55066(8) 0.80119(15) 0.0281(5) Uani 1 1 d . . . . .
O2 O 0.1270(5) 0.59182(9) 0.60872(15) 0.0369(6) Uani 1 1 d . . . . .
O3 O 0.1117(4) 0.60958(7) 0.74834(14) 0.0268(5) Uani 1 1 d . . . . .
O4 O -0.8679(4) 0.63297(8) 1.19279(14) 0.0291(5) Uani 1 1 d . . . . .
O5 O -0.3486(7) 0.70801(10) 1.34748(18) 0.0572(9) Uani 1 1 d . . . . .
O6 O -0.4056(4) 0.63389(9) 1.31414(14) 0.0321(5) Uani 1 1 d . . . . .
O7 O -0.6324(5) 0.88960(10) 1.8869(2) 0.0545(8) Uani 1 1 d . . . . .
O8 O -1.0019(5) 0.78373(9) 1.81784(17) 0.0419(6) Uani 1 1 d . . . . .
O9 O -1.1038(4) 0.83521(8) 1.91178(15) 0.0337(5) Uani 1 1 d . . . . .

loop_
_atom_site_aniso_label
_atom_site_aniso_U_11
_atom_site_aniso_U_22
_atom_site_aniso_U_33
_atom_site_aniso_U_23
_atom_site_aniso_U_13
_atom_site_aniso_U_12
C1 0.0238(15) 0.0228(15) 0.0233(15) -0.0012(11) -0.0011(12) -0.0006(12)
C2 0.0242(15) 0.0230(15) 0.0258(15) -0.0003(12) 0.0025(12) 0.0014(12)
C3 0.0257(15) 0.0169(14) 0.0286(16) -0.0017(12) -0.0005(12) -0.0030(12)
C4 0.0256(17) 0.0228(16) 0.0337(17) -0.0004(12) 0.0000(13) -0.0017(12)
C5 0.0313(18) 0.0216(16) 0.0391(19) 0.0052(14) -0.0066(14) -0.0015(13)
C6 0.0399(19) 0.0274(17) 0.0260(16) 0.0038(13) -0.0016(14) -0.0052(14)
C7 0.0271(17) 0.0268(17) 0.0286(16) -0.0027(13) 0.0032(13) -0.0049(13)
C8 0.0238(15) 0.0194(14) 0.0266(15) -0.0017(12) 0.0006(12) -0.0044(12)
C9 0.0232(15) 0.0182(14) 0.0266(16) -0.0035(11) 0.0018(12) -0.0038(12)
C10 0.0231(16) 0.0236(16) 0.0306(17) 0.0028(13) -0.0022(12) 0.0018(12)
C11 0.0269(17) 0.0198(15) 0.0426(19) 0.0046(14) -0.0003(14) -0.0012(13)
C12 0.042(2) 0.0221(16) 0.050(2) -0.0044(15) 0.0019(17) -0.0021(15)
C13 0.0318(19) 0.0250(18) 0.055(2) 0.0082(16) -0.0038(16) -0.0013(14)
C14 0.0265(18) 0.0313(19) 0.055(2) 0.0054(16) 0.0007(15) 0.0009(15)
C15 0.0277(17) 0.0336(18) 0.0237(15) -0.0059(13) 0.0024(13) -0.0055(13)
C16 0.0389(19) 0.0343(19) 0.0278(17) -0.0045(14) 0.0034(14) 0.0003(15)
C17 0.037(2) 0.050(2) 0.0327(18) -0.0049(17) -0.0058(14) 0.0024(17)
C18 0.039(2) 0.055(3) 0.039(2) -0.0147(18) -0.0041(16) -0.0100(18)
C19 0.049(2) 0.038(2) 0.048(2) -0.0121(18) -0.0030(18) -0.0110(18)
C20 0.039(2) 0.035(2) 0.041(2) -0.0048(16) -0.0026(16) -0.0025(16)
C21 0.0276(16) 0.0236(16) 0.0244(15) -0.0004(12) 0.0021(12) 0.0006(12)
C22 0.0311(17) 0.0220(16) 0.0267(16) -0.0022(13) 0.0018(13) -0.0031(13)
C23 0.0284(16) 0.0220(15) 0.0210(14) 0.0021(12) -0.0037(12) 0.0031(12)
C24 0.0260(16) 0.0246(16) 0.0269(15) 0.0029(12) 0.0015(12) 0.0012(12)
C25 0.0303(17) 0.0287(16) 0.0241(15) -0.0007(12) 0.0018(12) 0.0041(13)
C26 0.0365(18) 0.0204(15) 0.0283(17) -0.0019(12) -0.0027(13) 0.0014(13)
C27 0.0265(17) 0.0248(16) 0.0289(16) -0.0002(13) -0.0023(12) -0.0017(12)
C28 0.0259(16) 0.0229(15) 0.0232(15) 0.0030(12) -0.0008(12) 0.0031(12)
C29 0.0260(16) 0.0219(15) 0.0235(15) 0.0032(12) -0.0008(12) 0.0047(12)
C30 0.0329(17) 0.0302(17) 0.0264(16) 0.0002(13) 0.0020(13) -0.0051(14)
C31 0.034(2) 0.059(3) 0.0287(18) 0.0103(17) -0.0006(15) 0.0180(17)
C32 0.031(2) 0.166(6) 0.037(2) 0.038(3) 0.0028(18) 0.014(3)
C33 0.087(4) 0.051(3) 0.044(2) 0.013(2) 0.000(2) 0.025(3)
C34 0.0297(18) 0.051(2) 0.0288(17) 0.0078(16) 0.0011(14) 0.0003(16)
C35 0.0267(16) 0.0267(16) 0.0270(16) -0.0046(13) -0.0053(12) 0.0019(13)
C36 0.0280(17) 0.0250(16) 0.0302(16) -0.0017(13) -0.0046(13) 0.0000(13)
C37 0.0252(17) 0.0335(18) 0.0345(17) -0.0025(14) -0.0004(13) 0.0020(14)
C38 0.0318(18) 0.0291(18) 0.045(2) -0.0069(15) -0.0018(15) 0.0100(14)
C39 0.036(2) 0.0228(17) 0.057(2) -0.0004(16) 0.0039(17) -0.0002(14)
C40 0.0300(18) 0.0283(18) 0.042(2) -0.0004(14) 0.0035(15) -0.0002(14)
C41 0.043(2) 0.0337(19) 0.038(2) 0.0059(15) 0.0143(16) 0.0035(16)
C42 0.051(2) 0.031(2) 0.041(2) 0.0145(16) -0.0106(17) -0.0002(17)
C43 0.0360(18) 0.0319(18) 0.0255(16) 0.0053(13) 0.0031(13) 0.0030(15)
C44 0.0327(19) 0.038(2) 0.041(2) 0.0095(16) -0.0049(15) 0.0035(16)
C45 0.040(2) 0.0342(19) 0.0367(19) 0.0055(15) 0.0050(15) 0.0070(16)
C46 0.043(2) 0.0348(19) 0.0317(18) -0.0038(15) 0.0070(15) 0.0014(16)
C47 0.0356(19) 0.042(2) 0.0329(18) -0.0052(16) 0.0005(15) 0.0060(16)
C48 0.0315(17) 0.0355(18) 0.0246(16) -0.0001(13) 0.0054(13) 0.0074(15)
C49 0.0329(19) 0.039(2) 0.0360(19) 0.0013(15) 0.0056(15) 0.0114(15)
C50 0.0351(19) 0.0262(18) 0.0357(18) -0.0045(14) -0.0026(14) 0.0043(14)
C51 0.0275(17) 0.0300(17) 0.0313(17) 0.0085(14) 0.0022(13) -0.0009(13)
C52 0.041(2) 0.0325(18) 0.042(2) 0.0075(16) 0.0116(16) 0.0062(16)
C53 0.0276(17) 0.041(2) 0.0364(19) 0.0086(16) -0.0019(14) -0.0042(15)
C54 0.0251(16) 0.0295(17) 0.0318(17) 0.0067(13) 0.0010(13) 0.0008(13)
N1 0.0304(15) 0.0249(14) 0.0288(14) -0.0024(11) -0.0002(11) 0.0012(11)
N2 0.0301(15) 0.0269(15) 0.0307(14) -0.0011(11) 0.0009(11) -0.0015(11)
N3 0.0357(16) 0.0219(14) 0.0351(15) -0.0027(11) 0.0079(12) 0.0010(12)
N4 0.0252(13) 0.0256(14) 0.0293(14) -0.0003(11) -0.0022(11) 0.0006(11)
N5 0.031(4) 0.024(4) 0.056(6) -0.012(4) -0.005(4) 0.012(3)
N6 0.032(3) 0.034(4) 0.033(5) 0.005(4) -0.002(3) -0.001(3)
N5A 0.038(5) 0.017(3) 0.024(5) -0.003(3) -0.007(4) -0.002(3)
N6A 0.032(5) 0.031(5) 0.028(4) 0.011(3) -0.002(3) -0.002(4)
O1 0.0240(12) 0.0266(11) 0.0336(12) -0.0027(9) 0.0035(9) 0.0026(9)
O2 0.0486(15) 0.0329(13) 0.0288(13) 0.0060(10) 0.0030(11) -0.0030(11)
O3 0.0286(12) 0.0199(11) 0.0310(12) 0.0010(9) 0.0011(9) -0.0021(9)
O4 0.0258(12) 0.0311(12) 0.0303(11) -0.0005(10) 0.0034(9) -0.0002(9)
O5 0.099(3) 0.0373(15) 0.0299(14) -0.0019(12) -0.0106(15) -0.0212(16)
O6 0.0351(13) 0.0341(13) 0.0256(11) 0.0014(10) -0.0017(9) 0.0087(10)
O7 0.0397(16) 0.0421(16) 0.077(2) 0.0003(15) -0.0116(15) 0.0098(13)
O8 0.0568(17) 0.0304(14) 0.0397(14) 0.0013(11) 0.0111(12) 0.0030(12)
O9 0.0370(13) 0.0302(12) 0.0338(13) 0.0072(10) 0.0035(10) 0.0033(10)

loop_
_atom_type_symbol
_atom_type_description
_atom_type_scat_dispersion_real
_atom_type_scat_dispersion_imag
_atom_type_scat_source
C C 0.0181 0.0091 'International Tables Vol C Tables 4.2.6.8 and 6.1.1.4'
H H 0.0000 0.0000 'International Tables Vol C Tables 4.2.6.8 and 6.1.1.4'
N N 0.0311 0.0180 'International Tables Vol C Tables 4.2.6.8 and 6.1.1.4'
O O 0.0492 0.0322 'International Tables Vol C Tables 4.2.6.8 and 6.1.1.4'

loop_
_geom_angle_atom_site_label_1
_geom_angle_atom_site_label_2
_geom_angle_atom_site_label_3
_geom_angle
N1 C1 C10 105.8(2)
N1 C1 C2 117.4(3)
C10 C1 C2 108.7(3)
N1 C1 C9 106.2(2)
C10 C1 C9 113.4(3)
C2 C1 C9 105.5(2)
C3 C2 C1 104.6(3)
C3 C2 H2A 110.8
C1 C2 H2A 110.8
C3 C2 H2B 110.8
C1 C2 H2B 110.8
H2A C2 H2B 108.9
C4 C3 C8 119.9(3)
C4 C3 C2 127.8(3)
C8 C3 C2 112.4(3)
C5 C4 C3 118.8(3)
C5 C4 H4 120.6
C3 C4 H4 120.6
C4 C5 C6 121.1(3)
C4 C5 H5 119.4
C6 C5 H5 119.4
C7 C6 C5 120.3(3)
C7 C6 H6 119.8
C5 C6 H6 119.8
C6 C7 C8 118.2(3)
C6 C7 H7 120.9
C8 C7 H7 120.9
C3 C8 C7 121.7(3)
C3 C8 C9 110.1(3)
C7 C8 C9 128.2(3)
O1 C9 C8 128.0(3)
O1 C9 C1 124.8(3)
C8 C9 C1 107.2(3)
O2 C10 O3 127.1(3)
O2 C10 C1 121.9(3)
O3 C10 C1 110.9(3)
O3 C11 C14 108.8(3)
O3 C11 C13 111.0(3)
C14 C11 C13 112.0(3)
O3 C11 C12 101.7(3)
C14 C11 C12 111.8(3)
C13 C11 C12 111.1(3)
C11 C12 H12A 109.5
C11 C12 H12B 109.5
H12A C12 H12B 109.5
C11 C12 H12C 109.5
H12A C12 H12C 109.5
H12B C12 H12C 109.5
C11 C13 H13A 109.5
C11 C13 H13B 109.5
H13A C13 H13B 109.5
C11 C13 H13C 109.5
H13A C13 H13C 109.5
H13B C13 H13C 109.5
C11 C14 H14A 109.5
C11 C14 H14B 109.5
H14A C14 H14B 109.5
C11 C14 H14C 109.5
H14A C14 H14C 109.5
H14B C14 H14C 109.5
C20 C15 C16 120.0(3)
C20 C15 N2 116.1(3)
C16 C15 N2 123.8(3)
C17 C16 C15 119.6(3)
C17 C16 H16 120.2
C15 C16 H16 120.2
C16 C17 C18 119.8(4)
C16 C17 H17 120.1
C18 C17 H17 120.1
C19 C18 C17 120.9(4)
C19 C18 H18 119.5
C17 C18 H18 119.5
C18 C19 C20 119.7(4)
C18 C19 H19 120.2
C20 C19 H19 120.2
C15 C20 C19 120.1(4)
C15 C20 H20 120.0
C19 C20 H20 120.0
N3 C21 C22 119.4(3)
N3 C21 C29 106.8(3)
C22 C21 C29 105.6(2)
N3 C21 C30 104.4(3)
C22 C21 C30 108.8(3)
C29 C21 C30 112.0(3)
C23 C22 C21 104.7(3)
C23 C22 H22A 110.8
C21 C22 H22A 110.8
C23 C22 H22B 110.8
C21 C22 H22B 110.8
H22A C22 H22B 108.9
C24 C23 C28 119.6(3)
C24 C23 C22 128.4(3)
C28 C23 C22 112.0(3)
C23 C24 C25 118.9(3)
C23 C24 H24 120.6
C25 C24 H24 120.6
C24 C25 C26 121.1(3)
C24 C25 H25 119.5
C26 C25 H25 119.5
C27 C26 C25 120.2(3)
C27 C26 H26 119.9
C25 C26 H26 119.9
C26 C27 C28 118.4(3)
C26 C27 H27 120.8
C28 C27 H27 120.8
C23 C28 C27 121.8(3)
C23 C28 C29 110.1(3)
C27 C28 C29 128.1(3)
O4 C29 C28 128.4(3)
O4 C29 C21 124.7(3)
C28 C29 C21 106.9(3)
O5 C30 O6 127.0(3)
O5 C30 C21 121.2(3)
O6 C30 C21 111.6(3)
C32 C31 O6 109.6(3)
C32 C31 C34 113.6(4)
O6 C31 C34 110.7(3)
C32 C31 C33 112.1(4)
O6 C31 C33 101.1(3)
C34 C31 C33 109.1(4)
C31 C32 H32A 109.5
C31 C32 H32B 109.5
H32A C32 H32B 109.5
C31 C32 H32C 109.5
H32A C32 H32C 109.5
H32B C32 H32C 109.5
C31 C33 H33A 109.5
C31 C33 H33B 109.5
H33A C33 H33B 109.5
C31 C33 H33C 109.5
H33A C33 H33C 109.5
H33B C33 H33C 109.5
C31 C34 H34A 109.5
C31 C34 H34B 109.5
H34A C34 H34B 109.5
C31 C34 H34C 109.5
H34A C34 H34C 109.5
H34B C34 H34C 109.5
C40 C35 C36 120.8(3)
C40 C35 N4 115.8(3)
C36 C35 N4 123.3(3)
C35 C36 C37 119.2(3)
C35 C36 H36 120.4
C37 C36 H36 120.4
C38 C37 C36 120.0(3)
C38 C37 H37 120.0
C36 C37 H37 120.0
C39 C38 C37 120.4(3)
C39 C38 H38 119.8
C37 C38 H38 119.8
C38 C39 C40 120.3(3)
C38 C39 H39 119.8
C40 C39 H39 119.8
C35 C40 C39 119.4(3)
C35 C40 H40 120.3
C39 C40 H40 120.3
N5 C41 C42 128.5(5)
N5A C41 C42 97.0(5)
N5 C41 C49 96.5(4)
N5A C41 C49 115.6(4)
C42 C41 C49 104.7(3)
N5 C41 C50 100.5(4)
N5A C41 C50 112.2(4)
C42 C41 C50 112.3(3)
C49 C41 C50 113.7(3)
C43 C42 C41 105.0(3)
C43 C42 H42A 110.7
C41 C42 H42A 110.7
C43 C42 H42B 110.7
C41 C42 H42B 110.7
H42A C42 H42B 108.8
C48 C43 C44 119.2(3)
C48 C43 C42 112.1(3)
C44 C43 C42 128.7(3)
C45 C44 C43 119.0(3)
C45 C44 H44 120.5
C43 C44 H44 120.5
C44 C45 C46 121.4(3)
C44 C45 H45 119.3
C46 C45 H45 119.3
C47 C46 C45 119.5(4)
C47 C46 H46 120.3
C45 C46 H46 120.3
C48 C47 C46 118.9(4)
C48 C47 H47 120.5
C46 C47 H47 120.5
C47 C48 C43 122.1(3)
C47 C48 C49 129.0(3)
C43 C48 C49 108.9(3)
O7 C49 C48 127.8(4)
O7 C49 C41 124.3(3)
C48 C49 C41 107.9(3)
O8 C50 O9 127.4(4)
O8 C50 C41 123.5(3)
O9 C50 C41 109.1(3)
O9 C51 C52 102.1(3)
O9 C51 C54 109.0(3)
C52 C51 C54 111.5(3)
O9 C51 C53 110.0(3)
C52 C51 C53 110.8(3)
C54 C51 C53 112.9(3)
C51 C52 H52A 109.5
C51 C52 H52B 109.5
H52A C52 H52B 109.5
C51 C52 H52C 109.5
H52A C52 H52C 109.5
H52B C52 H52C 109.5
C51 C53 H53A 109.5
C51 C53 H53B 109.5
H53A C53 H53B 109.5
C51 C53 H53C 109.5
H53A C53 H53C 109.5
H53B C53 H53C 109.5
C51 C54 H54A 109.5
C51 C54 H54B 109.5
H54A C54 H54B 109.5
C51 C54 H54C 109.5
H54A C54 H54C 109.5
H54B C54 H54C 109.5
C60 C55 C56 120.8(8)
C60 C55 N6 123.3(10)
C56 C55 N6 115.8(10)
C55 C56 C57 120.2(8)
C55 C56 H56 119.9
C57 C56 H56 119.9
C58 C57 C56 119.9(8)
C58 C57 H57 120.1
C56 C57 H57 120.1
C57 C58 C59 119.7(8)
C57 C58 H58 120.1
C59 C58 H58 120.1
C60 C59 C58 119.7(8)
C60 C59 H59 120.2
C58 C59 H59 120.2
C55 C60 C59 119.5(8)
C55 C60 H60 120.3
C59 C60 H60 120.3
C56A C55A C60A 119.4(9)
C56A C55A N6A 124.0(11)
C60A C55A N6A 116.6(12)
C55A C56A C57A 118.8(9)
C55A C56A H56A 120.6
C57A C56A H56A 120.6
C58A C57A C56A 122.6(10)
C58A C57A H57A 118.7
C56A C57A H57A 118.7
C57A C58A C59A 118.9(10)
C57A C58A H58A 120.6
C59A C58A H58A 120.6
C58A C59A C60A 120.0(10)
C58A C59A H59A 120.0
C60A C59A H59A 120.0
C55A C60A C59A 120.2(9)
C55A C60A H60A 119.9
C59A C60A H60A 119.9
N2 N1 C1 112.6(3)
N1 N2 C15 114.2(3)
N4 N3 C21 113.8(3)
N3 N4 C35 112.9(3)
N6 N5 C41 112.1(10)
N5 N6 C55 113.1(10)
N6A N5A C41 105.8(10)
N5A N6A C55A 111.5(11)
C10 O3 C11 121.7(3)
C30 O6 C31 120.3(3)
C50 O9 C51 119.8(3)

loop_
_geom_bond_atom_site_label_1
_geom_bond_atom_site_label_2
_geom_bond_distance
C1 N1 1.496(4)
C1 C10 1.529(4)
C1 C2 1.546(4)
C1 C9 1.560(4)
C2 C3 1.514(4)
C2 H2A 0.9900
C2 H2B 0.9900
C3 C4 1.387(5)
C3 C8 1.387(4)
C4 C5 1.385(5)
C4 H4 0.9500
C5 C6 1.398(5)
C5 H5 0.9500
C6 C7 1.380(5)
C6 H6 0.9500
C7 C8 1.395(5)
C7 H7 0.9500
C8 C9 1.476(4)
C9 O1 1.200(4)
C10 O2 1.200(4)
C10 O3 1.328(4)
C11 O3 1.491(4)
C11 C14 1.511(5)
C11 C13 1.515(5)
C11 C12 1.520(5)
C12 H12A 0.9800
C12 H12B 0.9800
C12 H12C 0.9800
C13 H13A 0.9800
C13 H13B 0.9800
C13 H13C 0.9800
C14 H14A 0.9800
C14 H14B 0.9800
C14 H14C 0.9800
C15 C20 1.386(5)
C15 C16 1.399(5)
C15 N2 1.442(4)
C16 C17 1.385(5)
C16 H16 0.9500
C17 C18 1.385(6)
C17 H17 0.9500
C18 C19 1.378(6)
C18 H18 0.9500
C19 C20 1.387(5)
C19 H19 0.9500
C20 H20 0.9500
C21 N3 1.479(4)
C21 C22 1.542(4)
C21 C29 1.552(4)
C21 C30 1.553(4)
C22 C23 1.509(4)
C22 H22A 0.9900
C22 H22B 0.9900
C23 C24 1.384(5)
C23 C28 1.392(5)
C24 C25 1.391(5)
C24 H24 0.9500
C25 C26 1.401(5)
C25 H25 0.9500
C26 C27 1.376(5)
C26 H26 0.9500
C27 C28 1.396(5)
C27 H27 0.9500
C28 C29 1.477(4)
C29 O4 1.208(4)
C30 O5 1.185(5)
C30 O6 1.319(4)
C31 C32 1.485(6)
C31 O6 1.502(4)
C31 C34 1.506(5)
C31 C33 1.543(7)
C32 H32A 0.9800
C32 H32B 0.9800
C32 H32C 0.9800
C33 H33A 0.9800
C33 H33B 0.9800
C33 H33C 0.9800
C34 H34A 0.9800
C34 H34B 0.9800
C34 H34C 0.9800
C35 C40 1.384(5)
C35 C36 1.388(5)
C35 N4 1.447(4)
C36 C37 1.391(5)
C36 H36 0.9500
C37 C38 1.386(5)
C37 H37 0.9500
C38 C39 1.373(6)
C38 H38 0.9500
C39 C40 1.388(5)
C39 H39 0.9500
C40 H40 0.9500
C41 N5 1.486(13)
C41 N5A 1.515(13)
C41 C42 1.528(5)
C41 C49 1.537(6)
C41 C50 1.548(5)
C42 C43 1.513(5)
C42 H42A 0.9900
C42 H42B 0.9900
C43 C48 1.378(5)
C43 C44 1.399(5)
C44 C45 1.372(6)
C44 H44 0.9500
C45 C46 1.398(6)
C45 H45 0.9500
C46 C47 1.381(5)
C46 H46 0.9500
C47 C48 1.377(6)
C47 H47 0.9500
C48 C49 1.480(5)
C49 O7 1.213(5)
C50 O8 1.194(4)
C50 O9 1.301(4)
C51 O9 1.492(4)
C51 C52 1.517(5)
C51 C54 1.519(5)
C51 C53 1.522(5)
C52 H52A 0.9800
C52 H52B 0.9800
C52 H52C 0.9800
C53 H53A 0.9800
C53 H53B 0.9800
C53 H53C 0.9800
C54 H54A 0.9800
C54 H54B 0.9800
C54 H54C 0.9800
C55 C60 1.374(13)
C55 C56 1.375(14)
C55 N6 1.430(14)
C56 C57 1.395(15)
C56 H56 0.9500
C57 C58 1.377(14)
C57 H57 0.9500
C58 C59 1.404(12)
C58 H58 0.9500
C59 C60 1.402(12)
C59 H59 0.9500
C60 H60 0.9500
C55A C56A 1.380(14)
C55A C60A 1.400(15)
C55A N6A 1.458(17)
C56A C57A 1.396(15)
C56A H56A 0.9500
C57A C58A 1.365(18)
C57A H57A 0.9500
C58A C59A 1.381(17)
C58A H58A 0.9500
C59A C60A 1.400(16)
C59A H59A 0.9500
C60A H60A 0.9500
N1 N2 1.228(4)
N3 N4 1.237(4)
N5 N6 1.270(17)
N5A N6A 1.193(18)
